data_7013798
loop_
_publ_author_name
'Dove, Andrew P.'
'Gibson, Vernon C.'
'Marshall, Edward L.'
'White, Andrew J. P.'
'Williams, David J.'

_publ_section_title
;
 Magnesium and zinc complexes of a potentially tridentate
 beta-diketiminate ligand.
;
_journal_issue 4
_journal_name_full 'Dalton transactions (Cambridge, England : 2003)'
_journal_page_first 570
_journal_page_last 578
_journal_paper_doi 10.1039/b314760f
_journal_year 2004
_chemical_formula_sum 'C48 H62 Li2 N4 O2'
_chemical_formula_weight 740.90
_chemical_name_systematic
;
?
;
_space_group_IT_number 14
_symmetry_cell_setting monoclinic
_symmetry_space_group_name_Hall '-P 2ybc'
_symmetry_space_group_name_H-M 'P 1 21/c 1'
_atom_sites_solution_hydrogens geom
_atom_sites_solution_primary direct
_atom_sites_solution_secondary difmap
_audit_creation_method SHELXL
_cell_angle_alpha 90.00
_cell_angle_beta 106.256(3)
_cell_angle_gamma 90.00
_cell_formula_units_Z 4
_cell_length_a 20.8408(6)
_cell_length_b 8.5688(4)
_cell_length_c 26.0002(11)
_cell_measurement_reflns_used 28
_cell_measurement_temperature 183(2)
_cell_measurement_theta_max 24.97
_cell_measurement_theta_min 11.24
_cell_volume 4457.5(3)
_computing_cell_refinement 'Siemens XSCANS'
_computing_data_collection 'Siemens XSCANS'
_computing_data_reduction 'Siemens SHELXTL'
_computing_molecular_graphics 'Siemens SHELXTL'
_computing_publication_material 'Siemens SHELXTL'
_computing_structure_refinement 'SHELXL-93 (Sheldrick, 1993)'
_computing_structure_solution 'SHELXS-86 (Sheldrick, 1990)'
_diffrn_ambient_temperature 183(2)
_diffrn_measurement_device 'Siemens P4'
_diffrn_measurement_method '\w scans'
_diffrn_radiation_monochromator graphite
_diffrn_radiation_source 'fine-focus sealed tube'
_diffrn_radiation_type CuK\a
_diffrn_radiation_wavelength 1.54178
_diffrn_reflns_av_R_equivalents 0.0391
_diffrn_reflns_av_sigmaI/netI 0.0468
_diffrn_reflns_limit_h_max 21
_diffrn_reflns_limit_h_min -23
_diffrn_reflns_limit_k_max 7
_diffrn_reflns_limit_k_min -9
_diffrn_reflns_limit_l_max 18
_diffrn_reflns_limit_l_min -29
_diffrn_reflns_number 6784
_diffrn_reflns_theta_max 60.00
_diffrn_reflns_theta_min 3.54
_diffrn_standards_interval_count 97
_diffrn_standards_number 3
_exptl_absorpt_coefficient_mu 0.509
_exptl_absorpt_correction_type none
_exptl_crystal_colour 'Pale yellow'
_exptl_crystal_density_diffrn 1.104
_exptl_crystal_description 'platy prisms'
_exptl_crystal_F_000 1600
_exptl_crystal_size_max 0.42
_exptl_crystal_size_mid 0.40
_exptl_crystal_size_min 0.12
_refine_diff_density_max 0.211
_refine_diff_density_min -0.213
_refine_diff_density_rms 0.037
_refine_ls_extinction_coef 0.00110(13)
_refine_ls_extinction_expression Fc^*^=kFc[1+0.001xFc^2^\l^3^/sin(2\q)]^-1/4^
_refine_ls_extinction_method SHELXL
_refine_ls_goodness_of_fit_all 1.037
_refine_ls_goodness_of_fit_obs 1.084
_refine_ls_matrix_type full
_refine_ls_number_parameters 506
_refine_ls_number_reflns 5986
_refine_ls_number_restraints 0
_refine_ls_restrained_S_all 1.072
_refine_ls_restrained_S_obs 1.084
_refine_ls_R_factor_all 0.0840
_refine_ls_R_factor_obs 0.0551
_refine_ls_shift/esd_max 0.000
_refine_ls_shift/esd_mean 0.000
_refine_ls_structure_factor_coef Fsqd
_refine_ls_weighting_details 'w=1/[\s^2^(Fo^2^)+(0.0675P)^2^+1.4022P] where P=(Fo^2^+2Fc^2^)/3'
_refine_ls_weighting_scheme calc
_refine_ls_wR_factor_all 0.1528
_refine_ls_wR_factor_obs 0.1303
_reflns_number_observed 4792
_reflns_number_total 6579
_reflns_observed_criterion >2sigma(I)
_cod_data_source_file b314760f.txt
_cod_data_source_block Compound_4
_cod_depositor_comments
;
The following automatic conversions were performed:
'_symmetry_cell_setting' value 'Monoclinic' changed to 'monoclinic'
according to '/home/saulius/struct/CIF-dictionaries/cif_core.dic'
dictionary named 'cif_core.dic' version 2.4.1 from 2010-06-29.

Automatic conversion script
Id: cif_fix_enum 1527 2010-12-29 10:47:43Z saulius 

The following automatic conversions were performed:

'_refine_ls_weighting_scheme' value 'calc
w=1/[\s^2^(Fo^2^)+(0.0675P)^2^+1.4022P] where P=(Fo^2^+2Fc^2^)/3' was
changed to 'calc'. New tag '_refine_ls_weighting_details' was
created. The value of the new tag was set to
'w=1/[\s^2^(Fo^2^)+(0.0675P)^2^+1.4022P] where P=(Fo^2^+2Fc^2^)/3'.

Automatic conversion script
Id: cif_fix_values 3143 2015-03-26 13:38:13Z robertas 
;
_cod_original_sg_symbol_H-M P2(1)/c
_cod_original_formula_sum 'C48 H62 N4 O2 Li2'
_cod_database_code 7013798

loop_
_symmetry_equiv_pos_as_xyz
'x, y, z'
'-x, y+1/2, -z+1/2'
'-x, -y, -z'
'x, -y-1/2, z-1/2'

loop_
_atom_site_aniso_label
_atom_site_aniso_U_11
_atom_site_aniso_U_22
_atom_site_aniso_U_33
_atom_site_aniso_U_23
_atom_site_aniso_U_13
_atom_site_aniso_U_12
Li1 0.030(2) 0.047(2) 0.034(2) 0.004(2) 0.007(2) -0.001(2)
Li2 0.032(2) 0.042(2) 0.036(2) -0.003(2) 0.009(2) -0.004(2)
C1 0.0309(12) 0.0415(14) 0.0306(11) -0.0068(10) 0.0043(9) -0.0036(10)
N1 0.0294(10) 0.0407(11) 0.0281(9) 0.0014(9) 0.0051(8) -0.0041(9)
C2 0.0316(12) 0.0327(12) 0.0384(12) -0.0019(10) 0.0087(10) -0.0031(10)
C3 0.0252(11) 0.0402(13) 0.0384(13) 0.0033(11) 0.0064(9) 0.0008(10)
N3 0.0280(9) 0.0373(11) 0.0305(10) -0.0011(8) 0.0052(8) 0.0018(8)
C4 0.053(2) 0.054(2) 0.0437(14) -0.0063(13) 0.0203(12) 0.0051(13)
C5 0.060(2) 0.049(2) 0.052(2) 0.0161(13) 0.0263(14) 0.0102(14)
C6 0.0328(12) 0.0435(14) 0.0307(12) 0.0027(10) 0.0092(10) -0.0020(11)
C7 0.0391(13) 0.054(2) 0.0306(12) 0.0041(12) 0.0051(10) -0.0043(12)
C8 0.053(2) 0.069(2) 0.0354(13) 0.0155(14) 0.0067(12) -0.0015(15)
C9 0.056(2) 0.064(2) 0.049(2) 0.0185(14) 0.0163(13) -0.0068(15)
C10 0.0386(14) 0.057(2) 0.052(2) 0.0085(13) 0.0136(12) -0.0097(12)
C11 0.0326(12) 0.0471(14) 0.0376(13) 0.0033(11) 0.0094(10) -0.0020(11)
C12 0.0427(14) 0.075(2) 0.0331(13) 0.0040(13) 0.0024(11) -0.0115(14)
C13 0.052(2) 0.120(3) 0.059(2) 0.024(2) -0.015(2) -0.016(2)
C14 0.066(2) 0.084(2) 0.051(2) -0.023(2) 0.0137(15) -0.025(2)
C15 0.0348(13) 0.056(2) 0.0396(13) 0.0045(12) 0.0017(11) -0.0132(12)
C16 0.0363(15) 0.086(2) 0.065(2) 0.018(2) 0.0013(13) -0.004(2)
C17 0.077(2) 0.083(3) 0.047(2) -0.010(2) 0.002(2) -0.006(2)
C18 0.0303(12) 0.0393(13) 0.0332(12) 0.0034(10) 0.0057(10) -0.0049(10)
C19 0.0350(13) 0.0430(14) 0.0469(14) -0.0065(12) 0.0048(11) -0.0061(11)
C20 0.059(2) 0.047(2) 0.064(2) -0.0191(15) 0.0053(15) -0.0104(14)
C21 0.065(2) 0.061(2) 0.058(2) -0.013(2) -0.013(2) -0.016(2)
C22 0.043(2) 0.069(2) 0.056(2) 0.004(2) -0.0128(13) -0.009(2)
C23 0.0327(13) 0.054(2) 0.0427(14) 0.0047(12) 0.0002(11) -0.0038(12)
O24 0.0321(10) 0.0456(11) 0.0873(15) -0.0262(10) 0.0009(9) 0.0039(8)
C25 0.050(2) 0.073(3) 0.197(5) -0.069(3) -0.003(3) 0.016(2)
C31 0.0321(12) 0.0384(13) 0.0352(12) 0.0015(11) 0.0075(10) -0.0018(10)
N31 0.0331(10) 0.0399(11) 0.0320(10) -0.0047(9) 0.0093(8) -0.0018(9)
C32 0.0357(12) 0.0330(12) 0.0399(13) -0.0042(10) 0.0097(10) -0.0038(10)
C33 0.0288(11) 0.0391(13) 0.0371(13) -0.0066(11) 0.0057(10) -0.0039(10)
N33 0.0279(9) 0.0330(10) 0.0338(10) -0.0032(8) 0.0038(8) -0.0041(8)
C34 0.052(2) 0.051(2) 0.050(2) -0.0022(13) 0.0182(13) -0.0154(13)
C35 0.067(2) 0.048(2) 0.0396(14) -0.0124(12) 0.0182(13) -0.0164(14)
C36 0.0359(13) 0.0441(14) 0.0396(13) -0.0054(11) 0.0136(11) -0.0027(11)
C37 0.0436(14) 0.054(2) 0.0398(14) -0.0050(12) 0.0144(11) 0.0006(12)
C38 0.064(2) 0.091(3) 0.043(2) -0.011(2) 0.0214(14) 0.011(2)
C39 0.069(2) 0.118(3) 0.066(2) -0.027(2) 0.034(2) 0.018(2)
C40 0.046(2) 0.103(3) 0.076(2) -0.023(2) 0.024(2) 0.017(2)
C41 0.0367(14) 0.059(2) 0.058(2) -0.0075(14) 0.0141(12) 0.0025(13)
C42 0.050(2) 0.057(2) 0.0315(12) -0.0017(12) 0.0086(11) 0.0107(13)
C43 0.055(2) 0.078(2) 0.049(2) -0.009(2) 0.0055(14) 0.005(2)
C44 0.076(2) 0.057(2) 0.049(2) -0.0020(14) 0.0069(15) 0.011(2)
C45 0.0392(15) 0.064(2) 0.063(2) -0.006(2) 0.0047(13) 0.0089(14)
C46 0.043(2) 0.169(5) 0.114(3) 0.043(4) -0.006(2) -0.027(3)
C47 0.078(3) 0.093(3) 0.078(2) 0.013(2) 0.007(2) -0.017(2)
C48 0.0302(12) 0.0390(13) 0.0377(13) -0.0062(11) 0.0017(10) 0.0013(10)
C49 0.0372(14) 0.0383(14) 0.060(2) -0.0008(13) -0.0029(12) 0.0020(12)
C50 0.068(2) 0.038(2) 0.098(3) 0.013(2) -0.007(2) 0.0020(15)
C51 0.070(2) 0.058(2) 0.094(3) 0.021(2) -0.018(2) 0.017(2)
C52 0.045(2) 0.070(2) 0.075(2) 0.003(2) -0.016(2) 0.010(2)
C53 0.0334(14) 0.055(2) 0.056(2) 0.0003(14) -0.0035(12) 0.0006(12)
O54 0.0365(10) 0.0346(10) 0.092(2) 0.0059(10) -0.0071(10) -0.0074(8)
C55 0.056(2) 0.046(2) 0.202(5) 0.016(3) -0.019(3) -0.022(2)

loop_
_atom_site_label
_atom_site_type_symbol
_atom_site_fract_x
_atom_site_fract_y
_atom_site_fract_z
_atom_site_U_iso_or_equiv
_atom_site_thermal_displace_type
_atom_site_occupancy
_atom_site_calc_flag
_atom_site_refinement_flags
_atom_site_disorder_group
Li1 Li 0.2170(2) -0.0866(5) 0.4058(2) 0.0377(9) Uani 1 d . .
Li2 Li 0.2788(2) -0.0506(5) 0.3418(2) 0.0368(9) Uani 1 d . .
C1 C 0.11998(11) 0.1188(3) 0.42109(9) 0.0352(5) Uani 1 d . .
N1 N 0.14593(9) -0.0167(2) 0.43638(7) 0.0333(5) Uani 1 d . .
C2 C 0.13479(11) 0.2033(3) 0.37781(9) 0.0344(5) Uani 1 d . .
H2A H 0.13209(11) 0.3138(3) 0.37931(9) 0.041 Uiso 1 calc R .
C3 C 0.15214(11) 0.1438(3) 0.33519(9) 0.0351(5) Uani 1 d . .
N3 N 0.17524(9) -0.0062(2) 0.33202(7) 0.0325(4) Uani 1 d . .
C4 C 0.07000(14) 0.1964(4) 0.44494(11) 0.0488(7) Uani 1 d . .
H4A H 0.02646(14) 0.2014(4) 0.41799(11) 0.073 Uiso 1 d R .
H4B H 0.08519(14) 0.3022(4) 0.45650(11) 0.073 Uiso 1 d R .
H4C H 0.06586(14) 0.1359(4) 0.47584(11) 0.073 Uiso 1 d R .
C5 C 0.1495(2) 0.2529(3) 0.28881(12) 0.0515(7) Uani 1 d . .
H5A H 0.1344(2) 0.1951(3) 0.25503(12) 0.077 Uiso 1 d R .
H5B H 0.1941(2) 0.2959(3) 0.29244(12) 0.077 Uiso 1 d R .
H5C H 0.1182(2) 0.3382(3) 0.28895(12) 0.077 Uiso 1 d R .
C6 C 0.12282(12) -0.1138(3) 0.47182(9) 0.0356(5) Uani 1 d . .
C7 C 0.16515(13) -0.1383(3) 0.52424(10) 0.0423(6) Uani 1 d . .
C8 C 0.14556(15) -0.2444(4) 0.55686(11) 0.0537(7) Uani 1 d . .
H8A H 0.17313(15) -0.2601(4) 0.59233(11) 0.064 Uiso 1 calc R .
C9 C 0.0871(2) -0.3277(4) 0.53929(12) 0.0561(8) Uani 1 d . .
H9A H 0.0748(2) -0.4008(4) 0.56231(12) 0.067 Uiso 1 calc R .
C10 C 0.04658(14) -0.3046(4) 0.48812(11) 0.0491(7) Uani 1 d . .
H10A H 0.00643(14) -0.3631(4) 0.47616(11) 0.059 Uiso 1 calc R .
C11 C 0.06277(12) -0.1980(3) 0.45351(10) 0.0392(6) Uani 1 d . .
C12 C 0.23024(14) -0.0465(4) 0.54253(10) 0.0521(7) Uani 1 d . .
H12A H 0.24868(14) -0.0370(4) 0.51105(10) 0.062 Uiso 1 calc R .
C13 C 0.2828(2) -0.1288(6) 0.58696(14) 0.0833(12) Uani 1 d . .
H13A H 0.3235(2) -0.0653(6) 0.59723(14) 0.125 Uiso 1 calc R .
H13B H 0.2930(2) -0.2308(6) 0.57414(14) 0.125 Uiso 1 calc R .
H13C H 0.2656(2) -0.1432(6) 0.61808(14) 0.125 Uiso 1 calc R .
C14 C 0.2184(2) 0.1182(5) 0.55993(13) 0.0675(9) Uani 1 d . .
H14A H 0.2611(2) 0.1739(5) 0.57142(13) 0.101 Uiso 1 calc R .
H14B H 0.1983(2) 0.1129(5) 0.58978(13) 0.101 Uiso 1 calc R .
H14C H 0.1881(2) 0.1736(5) 0.52981(13) 0.101 Uiso 1 calc R .
C15 C 0.01713(13) -0.1785(3) 0.39690(10) 0.0453(6) Uani 1 d . .
H15A H 0.03341(13) -0.0867(3) 0.38035(10) 0.054 Uiso 1 calc R .
C16 C -0.05478(14) -0.1452(5) 0.39723(13) 0.0651(9) Uani 1 d . .
H16A H -0.08293(14) -0.1332(5) 0.36033(13) 0.098 Uiso 1 calc R .
H16B H -0.05610(14) -0.0489(5) 0.41724(13) 0.098 Uiso 1 calc R .
H16C H -0.07143(14) -0.2322(5) 0.41434(13) 0.098 Uiso 1 calc R .
C17 C 0.0202(2) -0.3215(5) 0.36282(13) 0.0724(10) Uani 1 d . .
H17A H -0.0095(2) -0.3063(5) 0.32661(13) 0.109 Uiso 1 calc R .
H17B H 0.0060(2) -0.4139(5) 0.37897(13) 0.109 Uiso 1 calc R .
H17C H 0.0662(2) -0.3363(5) 0.36097(13) 0.109 Uiso 1 calc R .
C18 C 0.14237(12) -0.0952(3) 0.28778(9) 0.0349(5) Uani 1 d . .
C19 C 0.17543(13) -0.2217(3) 0.27224(11) 0.0430(6) Uani 1 d . .
C20 C 0.1445(2) -0.3216(4) 0.23153(13) 0.0590(8) Uani 1 d . .
H20A H 0.1685(2) -0.4063(4) 0.22223(13) 0.071 Uiso 1 calc R .
C21 C 0.0778(2) -0.2974(4) 0.20411(13) 0.0675(9) Uani 1 d . .
H21A H 0.0558(2) -0.3660(4) 0.17599(13) 0.081 Uiso 1 calc R .
C22 C 0.0438(2) -0.1751(4) 0.21761(13) 0.0616(9) Uani 1 d . .
H22A H -0.0017(2) -0.1579(4) 0.19844(13) 0.074 Uiso 1 calc R .
C23 C 0.07516(13) -0.0756(3) 0.25912(10) 0.0453(6) Uani 1 d . .
H23A H 0.05047(13) 0.0078(3) 0.26832(10) 0.054 Uiso 1 calc R .
O24 O 0.24213(9) -0.2349(2) 0.30154(9) 0.0582(6) Uani 1 d . .
C25 C 0.2797(2) -0.3594(5) 0.2878(2) 0.115(2) Uani 1 d . .
H25A H 0.3273(2) -0.3445(5) 0.3060(2) 0.172 Uiso 1 d R .
H25B H 0.2730(2) -0.3602(5) 0.2489(2) 0.172 Uiso 1 d R .
H25C H 0.2647(2) -0.4589(5) 0.2989(2) 0.172 Uiso 1 d R .
C31 C 0.37148(12) 0.1818(3) 0.34678(9) 0.0356(5) Uani 1 d . .
N31 N 0.34820(10) 0.0576(2) 0.31939(8) 0.0350(5) Uani 1 d . .
C32 C 0.35731(12) 0.2180(3) 0.39672(10) 0.0364(5) Uani 1 d . .
H32A H 0.35788(12) 0.3254(3) 0.40595(10) 0.044 Uiso 1 calc R .
C33 C 0.34320(11) 0.1153(3) 0.43215(9) 0.0357(5) Uani 1 d . .
N33 N 0.32133(9) -0.0352(2) 0.42053(7) 0.0326(4) Uani 1 d . .
C34 C 0.41787(15) 0.2938(4) 0.33053(11) 0.0505(7) Uani 1 d . .
H34A H 0.46394(15) 0.2733(4) 0.35175(11) 0.076 Uiso 1 d R .
H34B H 0.40565(15) 0.4011(4) 0.33686(11) 0.076 Uiso 1 d R .
H34C H 0.41426(15) 0.2800(4) 0.29241(11) 0.076 Uiso 1 d R .
C35 C 0.3488(2) 0.1764(3) 0.48818(11) 0.0509(7) Uani 1 d . .
H35A H 0.3076(2) 0.2317(3) 0.48816(11) 0.076 Uiso 1 d R .
H35B H 0.3868(2) 0.2481(3) 0.49915(11) 0.076 Uiso 1 d R .
H35C H 0.3555(2) 0.0887(3) 0.51334(11) 0.076 Uiso 1 d R .
C36 C 0.37193(12) 0.0067(3) 0.27566(10) 0.0393(6) Uani 1 d . .
C37 C 0.32934(13) 0.0214(3) 0.22344(10) 0.0452(6) Uani 1 d . .
C38 C 0.3505(2) -0.0377(5) 0.18146(12) 0.0650(9) Uani 1 d . .
H38A H 0.3232(2) -0.0243(5) 0.14576(12) 0.078 Uiso 1 calc R .
C39 C 0.4103(2) -0.1156(6) 0.19049(15) 0.0814(12) Uani 1 d . .
H39A H 0.4237(2) -0.1571(6) 0.16120(15) 0.098 Uiso 1 calc R .
C40 C 0.4507(2) -0.1334(5) 0.24172(14) 0.0739(11) Uani 1 d . .
H40A H 0.4917(2) -0.1882(5) 0.24740(14) 0.089 Uiso 1 calc R .
C41 C 0.43320(13) -0.0733(4) 0.28559(12) 0.0509(7) Uani 1 d . .
C42 C 0.26291(14) 0.1054(3) 0.21378(10) 0.0467(7) Uani 1 d . .
H42A H 0.24772(14) 0.0919(3) 0.24674(10) 0.056 Uiso 1 calc R .
C43 C 0.2081(2) 0.0411(4) 0.16702(12) 0.0625(8) Uani 1 d . .
H43A H 0.1669(2) 0.1006(4) 0.16319(12) 0.094 Uiso 1 calc R .
H43B H 0.2002(2) -0.0689(4) 0.17366(12) 0.094 Uiso 1 calc R .
H43C H 0.2219(2) 0.0499(4) 0.13405(12) 0.094 Uiso 1 calc R .
C44 C 0.2715(2) 0.2804(4) 0.20653(12) 0.0627(8) Uani 1 d . .
H44A H 0.2282(2) 0.3326(4) 0.20036(12) 0.094 Uiso 1 calc R .
H44B H 0.2890(2) 0.2978(4) 0.17572(12) 0.094 Uiso 1 calc R .
H44C H 0.3029(2) 0.3231(4) 0.23887(12) 0.094 Uiso 1 calc R .
C45 C 0.47801(14) -0.0991(4) 0.34195(13) 0.0572(8) Uani 1 d . .
H45A H 0.46680(14) -0.0166(4) 0.36526(13) 0.069 Uiso 1 calc R .
C46 C 0.5517(2) -0.0828(7) 0.3459(2) 0.114(2) Uani 1 d . .
H46A H 0.5597(2) 0.0186(7) 0.3314(2) 0.171 Uiso 1 calc R .
H46B H 0.5651(2) -0.1664(7) 0.3254(2) 0.171 Uiso 1 calc R .
H46C H 0.5779(2) -0.0901(7) 0.3836(2) 0.171 Uiso 1 calc R .
C47 C 0.4653(2) -0.2539(5) 0.3640(2) 0.0858(12) Uani 1 d . .
H47A H 0.4176(2) -0.2638(5) 0.3614(2) 0.129 Uiso 1 calc R .
H47B H 0.4914(2) -0.2615(5) 0.4017(2) 0.129 Uiso 1 calc R .
H47C H 0.4786(2) -0.3378(5) 0.3435(2) 0.129 Uiso 1 calc R .
C48 C 0.35313(12) -0.1490(3) 0.45743(10) 0.0372(6) Uani 1 d . .
C49 C 0.31886(13) -0.2861(3) 0.46285(12) 0.0484(7) Uani 1 d . .
C50 C 0.3484(2) -0.4032(4) 0.4973(2) 0.0738(11) Uani 1 d . .
H50A H 0.3236(2) -0.4936(4) 0.5007(2) 0.089 Uiso 1 calc R .
C51 C 0.4150(2) -0.3891(4) 0.5272(2) 0.0821(12) Uani 1 d . .
H51A H 0.4356(2) -0.4693(4) 0.5515(2) 0.099 Uiso 1 calc R .
C52 C 0.4504(2) -0.2599(4) 0.52158(14) 0.0701(10) Uani 1 d . .
H52A H 0.4961(2) -0.2512(4) 0.54119(14) 0.084 Uiso 1 calc R .
C53 C 0.41985(13) -0.1410(4) 0.48730(11) 0.0512(7) Uani 1 d . .
H53A H 0.44523(13) -0.0512(4) 0.48409(11) 0.061 Uiso 1 calc R .
O54 O 0.25262(9) -0.2896(2) 0.43192(9) 0.0593(6) Uani 1 d . .
C55 C 0.2166(2) -0.4316(4) 0.4304(2) 0.113(2) Uani 1 d . .
H55A H 0.1723(2) -0.4216(4) 0.4047(2) 0.169 Uiso 1 d R .
H55B H 0.2118(2) -0.4540(4) 0.4661(2) 0.169 Uiso 1 d R .
H55C H 0.2411(2) -0.5170(4) 0.4192(2) 0.169 Uiso 1 d R .

loop_
_atom_type_symbol
_atom_type_description
_atom_type_scat_dispersion_real
_atom_type_scat_dispersion_imag
_atom_type_scat_source
C C 0.0181 0.0091 'International Tables Vol C Tables 4.2.6.8 and 6.1.1.4'
H H 0.0000 0.0000 'International Tables Vol C Tables 4.2.6.8 and 6.1.1.4'
N N 0.0311 0.0180 'International Tables Vol C Tables 4.2.6.8 and 6.1.1.4'
O O 0.0492 0.0322 'International Tables Vol C Tables 4.2.6.8 and 6.1.1.4'
Li Li 0.0008 0.0003 'International Tables Vol C Tables 4.2.6.8 and 6.1.1.4'

loop_
_geom_angle_atom_site_label_1
_geom_angle_atom_site_label_2
_geom_angle_atom_site_label_3
_geom_angle
_geom_angle_site_symmetry_1
_geom_angle_site_symmetry_3
_geom_angle_publ_flag
O54 Li1 N1 113.1(2) . . ?
O54 Li1 N3 131.9(2) . . ?
N1 Li1 N3 96.3(2) . . ?
O54 Li1 N33 81.5(2) . . ?
N1 Li1 N33 135.1(2) . . ?
N3 Li1 N33 104.3(2) . . ?
O24 Li2 N31 116.2(2) . . ?
O24 Li2 N33 127.3(2) . . ?
N31 Li2 N33 97.0(2) . . ?
O24 Li2 N3 81.3(2) . . ?
N31 Li2 N3 133.8(2) . . ?
N33 Li2 N3 104.8(2) . . ?
N1 C1 C2 121.8(2) . . ?
N1 C1 C4 123.1(2) . . ?
C2 C1 C4 115.0(2) . . ?
C1 N1 C6 122.4(2) . . ?
C1 N1 Li1 116.6(2) . . ?
C6 N1 Li1 121.0(2) . . ?
C3 C2 C1 127.8(2) . . ?
C2 C3 N3 125.0(2) . . ?
C2 C3 C5 117.4(2) . . ?
N3 C3 C5 117.5(2) . . ?
C2 C3 Li1 85.3(2) . . ?
N3 C3 Li1 42.73(14) . . ?
C5 C3 Li1 150.2(2) . . ?
C3 N3 C18 117.4(2) . . ?
C3 N3 Li1 109.2(2) . . ?
C18 N3 Li1 126.0(2) . . ?
C3 N3 Li2 121.0(2) . . ?
C18 N3 Li2 104.4(2) . . ?
Li1 N3 Li2 70.7(2) . . ?
C11 C6 C7 120.3(2) . . ?
C11 C6 N1 120.8(2) . . ?
C7 C6 N1 118.5(2) . . ?
C8 C7 C6 118.5(2) . . ?
C8 C7 C12 122.6(2) . . ?
C6 C7 C12 118.9(2) . . ?
C9 C8 C7 121.6(2) . . ?
C8 C9 C10 119.6(3) . . ?
C9 C10 C11 121.8(3) . . ?
C10 C11 C6 118.2(2) . . ?
C10 C11 C15 120.0(2) . . ?
C6 C11 C15 121.8(2) . . ?
C7 C12 C14 111.5(3) . . ?
C7 C12 C13 112.7(3) . . ?
C14 C12 C13 110.2(3) . . ?
C11 C15 C17 110.9(2) . . ?
C11 C15 C16 111.3(2) . . ?
C17 C15 C16 110.8(3) . . ?
N3 C18 C23 124.2(2) . . ?
N3 C18 C19 119.6(2) . . ?
C23 C18 C19 116.0(2) . . ?
C20 C19 O24 123.5(3) . . ?
C20 C19 C18 122.8(3) . . ?
O24 C19 C18 113.7(2) . . ?
C19 C20 C21 119.2(3) . . ?
C22 C21 C20 120.0(3) . . ?
C21 C22 C23 120.4(3) . . ?
C22 C23 C18 121.6(3) . . ?
C19 O24 C25 117.3(2) . . ?
C19 O24 Li2 114.4(2) . . ?
C25 O24 Li2 125.9(2) . . ?
N31 C31 C32 122.1(2) . . ?
N31 C31 C34 122.7(2) . . ?
C32 C31 C34 115.1(2) . . ?
N31 C31 Li2 39.72(14) . . ?
C32 C31 Li2 83.1(2) . . ?
C34 C31 Li2 161.2(2) . . ?
C31 N31 C36 121.9(2) . . ?
C31 N31 Li2 115.0(2) . . ?
C36 N31 Li2 123.1(2) . . ?
C33 C32 C31 127.3(2) . . ?
C32 C33 N33 125.3(2) . . ?
C32 C33 C35 116.8(2) . . ?
N33 C33 C35 117.8(2) . . ?
C32 C33 Li2 84.5(2) . . ?
N33 C33 Li2 43.46(14) . . ?
C35 C33 Li2 152.0(2) . . ?
C33 N33 C48 116.1(2) . . ?
C33 N33 Li2 108.3(2) . . ?
C48 N33 Li2 130.3(2) . . ?
C33 N33 Li1 119.3(2) . . ?
C48 N33 Li1 103.9(2) . . ?
Li2 N33 Li1 70.5(2) . . ?
C37 C36 C41 121.1(2) . . ?
C37 C36 N31 118.4(2) . . ?
C41 C36 N31 120.1(2) . . ?
C38 C37 C36 118.4(3) . . ?
C38 C37 C42 121.4(3) . . ?
C36 C37 C42 120.2(2) . . ?
C39 C38 C37 121.1(3) . . ?
C40 C39 C38 120.1(3) . . ?
C39 C40 C41 121.7(3) . . ?
C40 C41 C36 117.6(3) . . ?
C40 C41 C45 120.4(3) . . ?
C36 C41 C45 121.9(3) . . ?
C37 C42 C43 114.0(2) . . ?
C37 C42 C44 110.7(3) . . ?
C43 C42 C44 110.2(3) . . ?
C47 C45 C46 109.8(3) . . ?
C47 C45 C41 111.8(3) . . ?
C46 C45 C41 113.0(3) . . ?
C53 C48 N33 123.8(2) . . ?
C53 C48 C49 116.3(2) . . ?
N33 C48 C49 119.8(2) . . ?
C50 C49 O54 123.6(3) . . ?
C50 C49 C48 122.0(3) . . ?
O54 C49 C48 114.3(2) . . ?
C49 C50 C51 119.8(3) . . ?
C52 C51 C50 119.7(3) . . ?
C51 C52 C53 120.2(3) . . ?
C52 C53 C48 122.0(3) . . ?
C49 O54 C55 117.7(2) . . ?
C49 O54 Li1 113.9(2) . . ?
C55 O54 Li1 127.6(2) . . ?

loop_
_geom_bond_atom_site_label_1
_geom_bond_atom_site_label_2
_geom_bond_distance
_geom_bond_site_symmetry_2
_geom_bond_publ_flag
Li1 O54 1.938(5) . ?
Li1 N1 1.959(4) . ?
Li1 N3 1.995(4) . ?
Li1 N33 2.146(4) . ?
Li2 O24 1.930(4) . ?
Li2 N31 1.941(4) . ?
Li2 N33 1.993(4) . ?
Li2 N3 2.134(4) . ?
C1 N1 1.295(3) . ?
C1 C2 1.443(3) . ?
C1 C4 1.508(4) . ?
N1 C6 1.422(3) . ?
C2 C3 1.357(3) . ?
C3 N3 1.383(3) . ?
C3 C5 1.514(4) . ?
N3 C18 1.390(3) . ?
C6 C11 1.407(4) . ?
C6 C7 1.417(3) . ?
C7 C8 1.380(4) . ?
C7 C12 1.524(4) . ?
C8 C9 1.375(4) . ?
C9 C10 1.376(4) . ?
C10 C11 1.388(4) . ?
C11 C15 1.522(3) . ?
C12 C14 1.523(5) . ?
C12 C13 1.524(4) . ?
C15 C17 1.524(5) . ?
C15 C16 1.528(4) . ?
C18 C23 1.400(3) . ?
C18 C19 1.403(4) . ?
C19 C20 1.374(4) . ?
C19 O24 1.390(3) . ?
C20 C21 1.390(5) . ?
C21 C22 1.365(5) . ?
C22 C23 1.387(4) . ?
O24 C25 1.427(4) . ?
C31 N31 1.297(3) . ?
C31 C32 1.444(3) . ?
C31 C34 1.504(4) . ?
N31 C36 1.429(3) . ?
C32 C33 1.365(4) . ?
C33 N33 1.372(3) . ?
C33 C35 1.521(3) . ?
N33 C48 1.398(3) . ?
C36 C37 1.404(4) . ?
C36 C41 1.408(4) . ?
C37 C38 1.382(4) . ?
C37 C42 1.518(4) . ?
C38 C39 1.376(5) . ?
C39 C40 1.370(5) . ?
C40 C41 1.390(4) . ?
C41 C45 1.517(4) . ?
C42 C43 1.520(4) . ?
C42 C44 1.528(4) . ?
C45 C47 1.499(5) . ?
C45 C46 1.516(5) . ?
C48 C53 1.392(4) . ?
C48 C49 1.402(4) . ?
C49 C50 1.370(4) . ?
C49 O54 1.390(3) . ?
C50 C51 1.394(5) . ?
C51 C52 1.360(5) . ?
C52 C53 1.386(5) . ?
O54 C55 1.424(4) . ?
